data_9008390
loop_
_publ_author_name
'Fjellvag, H.'
'Gronvold, F.'
'Stolen, S.'
'Andresen, A. F.'
'Mueller-Kaefer R'
'Simon, A.'

_publ_section_title
;
 Low-temperature structural distortion in CuS
 Sample: T = 8 K
 Note: Cell parameters estimated from Figure 1
;
_journal_name_full 'Zeitschrift fur Kristallographie'
_journal_page_first 111
_journal_page_last 121
_journal_volume 184
_journal_year 1988
_chemical_compound_source Synthetic
_chemical_formula_sum 'Cu S'
_chemical_name_mineral Covellite
_space_group_IT_number 63
_symmetry_space_group_name_Hall '-C 2c 2'
_symmetry_space_group_name_H-M 'C m c m'
_cell_angle_alpha 90
_cell_angle_beta 90
_cell_angle_gamma 90
_cell_length_a 3.763
_cell_length_b 6.568
_cell_length_c 16.225
_cell_formula_units_Z 12
_cell_volume 401.007
_database_code_amcsd 0010981
_diffrn_ambient_temperature 8
_exptl_crystal_density_diffrn 4.751
_cod_database_code 9008390

loop_
_space_group_symop_operation_xyz
x,y,z
1/2+x,1/2+y,z
x,-y,1/2+z
1/2+x,1/2-y,1/2+z
-x,y,1/2-z
1/2-x,1/2+y,1/2-z
-x,y,z
1/2-x,1/2+y,z
x,-y,-z
1/2+x,1/2-y,-z
x,y,1/2-z
1/2+x,1/2+y,1/2-z
-x,-y,1/2+z
1/2-x,1/2-y,1/2+z
-x,-y,-z
1/2-x,1/2-y,-z

loop_
_atom_site_label
_atom_site_fract_x
_atom_site_fract_y
_atom_site_fract_z
_atom_site_U_iso_or_equiv
Cu1 0.00000 0.36230 0.75000 0.00253
Cu2 0.00000 0.33720 0.10700 0.00253
S1 0.00000 0.30680 0.25000 0.00443
S2 0.00000 0.00080 0.06270 0.00443

loop_
_cod_related_entry_id
_cod_related_entry_database
_cod_related_entry_code
1 AMCSD 0010981
